data_4117184
loop_
_publ_author_name
'Musa A. Said'
'Melanie P\"ulm'
'Regine Herbst-Irmer'
'Kumara K. C. Swamy'

_publ_contact_author
;
      Dr. Regine Herbst-Irmer
      Institut f\"ur Anorganische Chemie
      Universit\"at G\"ottingen
      Tammannstr. 4
      37077 G\"ottingen
      Germany
;
_publ_contact_author_email rherbst@shelx.uni-ac.gwdg.de
_publ_contact_author_fax '049 551 392582'
_publ_contact_author_phone '049 551 393007'
_publ_section_title
;
 Bi- and Tricyclic Penta- and Hexacoordinated Phosphoranes with Varying
 Ring Sizes: Synthesis, Structures, and Reactivity
;
_journal_name_full 'Journal of the American Chemical Society'
_journal_page_first 9841
_journal_page_last 9849
_journal_paper_doi 10.1021/ja960554v
_journal_volume 118
_journal_year 1996
_chemical_formula_sum 'C36 H36 Cl2 N O5 P'
_chemical_formula_weight 664.53
_chemical_name_systematic
;
 ?
;
_space_group_IT_number 33
_symmetry_cell_setting orthorhombic
_symmetry_space_group_name_Hall 'P 2c -2n'
_symmetry_space_group_name_H-M 'P n a 21'
_atom_sites_solution_hydrogens geom
_atom_sites_solution_primary direct
_atom_sites_solution_secondary difmap
_audit_creation_method SHELXL
_cell_angle_alpha 90.00
_cell_angle_beta 90.00
_cell_angle_gamma 90.00
_cell_formula_units_Z 8
_cell_length_a 17.463(5)
_cell_length_b 12.558(2)
_cell_length_c 30.426(7)
_cell_measurement_reflns_used 44
_cell_measurement_temperature 153(2)
_cell_measurement_theta_max 12.5
_cell_measurement_theta_min 10
_cell_volume 6672(3)
_computing_cell_refinement 'Stoe DIF4'
_computing_data_collection 'Stoe DIF4'
_computing_data_reduction 'Stoe REDU4'
_computing_molecular_graphics 'Siemens SHELXTL-Plus'
_computing_publication_material 'Shelxl-95 (Sheldrick, 1995)'
_computing_structure_refinement 'SHELXL-95 (Sheldrick, 1995)'
_computing_structure_solution 'SHELXS-86 (Sheldrick, 1990)'
_diffrn_ambient_temperature 153(2)
_diffrn_measurement_device 'Stoe-Siemens-AED four-circle-diffractometer'
_diffrn_measurement_method 'Profile data from 2theta/omega'
_diffrn_radiation_monochromator graphite
_diffrn_radiation_source 'fine-focus sealed tube'
_diffrn_radiation_type MoKa
_diffrn_radiation_wavelength 0.71073
_diffrn_reflns_av_R_equivalents 0.0301
_diffrn_reflns_av_sigmaI/netI 0.0449
_diffrn_reflns_limit_h_max 18
_diffrn_reflns_limit_h_min -18
_diffrn_reflns_limit_k_max 13
_diffrn_reflns_limit_k_min -13
_diffrn_reflns_limit_l_max 32
_diffrn_reflns_limit_l_min -32
_diffrn_reflns_number 9105
_diffrn_reflns_theta_max 22.51
_diffrn_reflns_theta_min 2.11
_diffrn_standards_decay_% 0
_diffrn_standards_interval_time 90
_diffrn_standards_number 3
_exptl_absorpt_coefficient_mu 0.286
_exptl_crystal_colour yellow
_exptl_crystal_density_diffrn 1.323
_exptl_crystal_description blocks
_exptl_crystal_F_000 2784
_exptl_crystal_size_max 0.60
_exptl_crystal_size_mid 0.60
_exptl_crystal_size_min 0.30
_refine_diff_density_max .351
_refine_diff_density_min -.424
_refine_diff_density_rms .042
_refine_ls_abs_structure_details 'Flack H D (1983), Acta Cryst. A39, 876-881'
_refine_ls_abs_structure_Flack 0.52(8)
_refine_ls_extinction_method none
_refine_ls_goodness_of_fit_all 1.069
_refine_ls_goodness_of_fit_obs 1.045
_refine_ls_matrix_type full
_refine_ls_number_parameters 824
_refine_ls_number_reflns 8711
_refine_ls_number_restraints 1
_refine_ls_restrained_S_all 1.110
_refine_ls_restrained_S_obs 1.045
_refine_ls_R_factor_all 0.0619
_refine_ls_R_factor_obs 0.0461
_refine_ls_shift/esd_max 0.000
_refine_ls_shift/esd_mean 0.000
_refine_ls_structure_factor_coef Fsqd
_refine_ls_weighting_details 'w=1/[s^2^(Fo^2^)+( 0.0432P)^2^+5.4300P] where P=(Fo^2^+2Fc^2^)/3'
_refine_ls_weighting_scheme calc
_refine_ls_wR_factor_all 0.1141
_refine_ls_wR_factor_obs 0.0978
_reflns_number_observed 7351
_reflns_number_total 8723
_reflns_observed_criterion >2sigma(I)
_cod_data_source_file ja960554v_3.cif
_cod_data_source_block k36
_cod_depositor_comments
;
The following automatic conversions were performed:

'_symmetry_cell_setting' tag value 'orthorombic' was replaced with
'orthorhombic' value as specified in the replacement file
'/home/robertas/cod-tools/perl-scripts/inputs/replacement_values.lst'.

Automatic conversion script
Id: cif_fix_values 3143 2015-03-26 13:38:13Z robertas 

The following automatic conversions were performed:

'_refine_ls_weighting_scheme' value 'calc w=1/[s^2^(Fo^2^)+(
0.0432P)^2^+5.4300P] where P=(Fo^2^+2Fc^2^)/3' was changed to 'calc'.
New tag '_refine_ls_weighting_details' was created. The value of the
new tag was set to 'w=1/[s^2^(Fo^2^)+( 0.0432P)^2^+5.4300P] where
P=(Fo^2^+2Fc^2^)/3'.

Automatic conversion script
Id: cif_fix_values 3143 2015-03-26 13:38:13Z robertas 
;
_cod_original_cell_volume 6672.4(27)
_cod_database_code 4117184

loop_
_symmetry_equiv_pos_as_xyz
'x, y, z'
'-x, -y, z+1/2'
'x+1/2, -y+1/2, z'
'-x+1/2, y+1/2, z+1/2'

loop_
_atom_site_aniso_label
_atom_site_aniso_U_11
_atom_site_aniso_U_22
_atom_site_aniso_U_33
_atom_site_aniso_U_23
_atom_site_aniso_U_13
_atom_site_aniso_U_12
P1 0.0216(7) 0.0214(7) 0.0294(7) 0.0013(6) 0.0015(6) 0.0012(6)
O1 0.025(2) 0.022(2) 0.029(2) 0.001(2) 0.002(2) 0.003(2)
O2 0.022(2) 0.023(2) 0.033(2) 0.004(2) 0.001(2) 0.002(2)
O3 0.023(2) 0.025(2) 0.033(2) 0.002(2) -0.004(2) -0.004(2)
O4 0.024(2) 0.023(2) 0.034(2) -0.005(2) 0.005(2) -0.002(2)
O5 0.021(2) 0.024(2) 0.031(2) -0.001(2) 0.003(2) -0.001(2)
N1 0.018(2) 0.019(2) 0.029(2) 0.004(2) 0.004(2) 0.000(2)
C1 0.020(3) 0.024(3) 0.034(3) -0.002(3) 0.009(3) -0.004(3)
C2 0.033(3) 0.026(3) 0.035(3) -0.005(3) 0.007(3) -0.003(3)
C3 0.038(4) 0.031(3) 0.041(4) -0.008(3) 0.004(3) -0.005(3)
C4 0.035(3) 0.046(4) 0.034(3) -0.006(3) -0.001(3) -0.009(3)
C5 0.022(3) 0.039(3) 0.024(3) 0.003(3) 0.000(2) -0.008(2)
C6 0.027(3) 0.046(4) 0.034(3) 0.007(3) -0.004(3) 0.005(3)
C7 0.028(3) 0.030(3) 0.045(3) 0.005(3) 0.000(3) 0.008(3)
C8 0.025(3) 0.019(3) 0.035(3) -0.001(2) 0.000(3) 0.003(2)
C9 0.017(3) 0.021(3) 0.029(3) -0.004(2) 0.004(2) -0.005(2)
C21 0.025(3) 0.020(3) 0.034(3) 0.003(2) -0.001(3) 0.000(2)
C22 0.029(3) 0.027(3) 0.030(3) 0.001(3) 0.001(3) -0.006(3)
C23 0.026(3) 0.034(3) 0.035(3) -0.006(3) 0.006(3) -0.001(3)
C24 0.024(3) 0.031(3) 0.057(4) -0.001(3) 0.006(3) 0.002(2)
C25 0.025(3) 0.027(3) 0.041(3) 0.005(3) -0.002(3) 0.000(2)
C26 0.026(3) 0.020(3) 0.032(3) 0.001(2) 0.000(2) -0.002(2)
C31 0.027(3) 0.019(3) 0.035(3) 0.006(2) 0.003(3) 0.005(2)
C32 0.034(3) 0.038(3) 0.032(3) 0.006(3) 0.001(3) 0.006(3)
C33 0.046(4) 0.052(4) 0.031(3) 0.002(3) -0.001(3) 0.015(3)
C34 0.046(4) 0.052(4) 0.038(4) -0.004(3) -0.013(3) 0.001(3)
C35 0.033(3) 0.039(3) 0.041(3) 0.002(3) -0.011(3) -0.006(3)
C36 0.031(3) 0.025(3) 0.031(3) 0.002(2) -0.001(2) 0.003(2)
C41 0.023(3) 0.018(3) 0.027(3) -0.001(2) -0.003(2) 0.001(2)
C42 0.020(3) 0.025(3) 0.026(3) -0.005(2) -0.001(2) -0.002(2)
C43 0.020(3) 0.032(3) 0.025(3) 0.002(2) -0.005(2) 0.004(2)
C44 0.027(3) 0.023(3) 0.023(3) -0.001(2) 0.002(2) 0.005(2)
C45 0.023(3) 0.019(3) 0.026(3) -0.002(2) -0.005(2) -0.002(2)
C46 0.023(3) 0.023(3) 0.025(3) 0.005(2) -0.001(2) 0.003(2)
C50 0.027(3) 0.036(3) 0.027(3) 0.001(2) 0.004(2) -0.006(2)
C51 0.031(3) 0.053(4) 0.043(3) 0.002(3) 0.003(3) -0.014(3)
C52 0.046(4) 0.046(4) 0.032(3) 0.008(3) 0.008(3) -0.007(3)
C53 0.037(4) 0.042(4) 0.049(4) -0.004(3) 0.014(3) -0.008(3)
C60 0.031(3) 0.026(3) 0.034(3) -0.001(2) 0.003(2) 0.004(2)
C61 0.064(5) 0.016(4) 0.064(5) -0.013(3) 0.017(4) -0.002(3)
C62 0.039(3) 0.037(4) 0.052(4) -0.008(3) -0.006(3) -0.007(3)
C63 0.057(5) 0.028(4) 0.041(4) 0.005(3) -0.003(4) -0.006(3)
P2 0.0212(7) 0.0206(7) 0.0283(7) -0.0002(6) 0.0002(6) 0.0003(6)
O6 0.024(2) 0.020(2) 0.031(2) -0.001(2) -0.004(2) 0.003(2)
O7 0.021(2) 0.021(2) 0.029(2) 0.005(2) 0.001(2) -0.0005(15)
O8 0.025(2) 0.021(2) 0.028(2) 0.001(2) -0.001(2) -0.001(2)
O9 0.021(2) 0.022(2) 0.031(2) 0.001(2) 0.004(2) -0.002(2)
O10 0.029(2) 0.015(2) 0.029(2) -0.004(2) 0.005(2) 0.000(2)
N201 0.020(2) 0.026(3) 0.030(2) 0.000(2) -0.003(2) 0.003(2)
C201 0.018(3) 0.022(3) 0.027(3) 0.004(3) 0.002(2) 0.002(3)
C202 0.024(3) 0.027(3) 0.038(3) -0.006(3) -0.003(3) 0.004(3)
C203 0.039(4) 0.034(3) 0.036(3) -0.012(3) 0.007(3) -0.006(3)
C204 0.029(3) 0.042(4) 0.031(3) -0.005(3) -0.004(3) -0.005(3)
C205 0.023(3) 0.028(3) 0.035(3) 0.001(3) -0.003(2) -0.003(2)
C206 0.026(3) 0.045(4) 0.027(3) 0.003(3) -0.007(2) -0.003(3)
C207 0.027(3) 0.038(3) 0.043(3) 0.004(3) -0.007(3) 0.008(3)
C208 0.026(3) 0.032(4) 0.038(3) -0.002(3) -0.001(3) 0.003(3)
C209 0.018(3) 0.025(3) 0.025(3) -0.002(2) 0.003(2) 0.000(2)
C221 0.020(3) 0.017(3) 0.033(3) 0.004(2) 0.006(2) -0.001(2)
C222 0.029(3) 0.030(3) 0.031(3) -0.005(3) 0.002(3) -0.003(3)
C223 0.040(3) 0.033(3) 0.040(3) -0.003(3) 0.016(3) -0.006(3)
C224 0.025(3) 0.034(3) 0.050(4) -0.004(3) 0.010(3) 0.005(3)
C225 0.028(3) 0.034(3) 0.040(3) 0.008(3) 0.002(3) -0.003(3)
C226 0.019(3) 0.021(3) 0.029(3) 0.006(2) 0.001(2) -0.001(2)
C231 0.022(3) 0.028(3) 0.027(3) 0.002(2) -0.007(2) 0.001(2)
C232 0.024(3) 0.042(3) 0.027(3) 0.005(3) 0.003(2) 0.001(3)
C233 0.038(3) 0.047(4) 0.028(3) -0.009(3) -0.001(3) 0.002(3)
C234 0.039(4) 0.046(4) 0.034(3) -0.002(3) -0.011(3) -0.006(3)
C235 0.027(3) 0.041(3) 0.035(3) 0.000(3) -0.001(3) -0.005(3)
C236 0.020(3) 0.026(3) 0.030(3) 0.006(2) -0.002(2) 0.002(2)
C241 0.016(3) 0.027(3) 0.025(3) 0.001(2) -0.003(2) 0.001(2)
C242 0.023(3) 0.025(3) 0.033(3) 0.007(2) -0.004(2) 0.001(2)
C243 0.021(3) 0.025(3) 0.029(3) 0.003(2) -0.003(2) -0.002(2)
C244 0.023(3) 0.033(3) 0.026(3) -0.006(2) -0.002(2) 0.009(2)
C245 0.023(3) 0.028(3) 0.028(3) 0.008(2) -0.002(2) 0.003(2)
C246 0.014(2) 0.028(3) 0.022(3) 0.000(2) -0.001(2) 0.002(2)
C250 0.024(3) 0.041(3) 0.027(3) -0.002(3) 0.003(2) 0.001(2)
C251 0.026(3) 0.072(5) 0.047(4) 0.006(3) -0.006(3) -0.005(3)
C252 0.033(3) 0.051(4) 0.047(3) 0.010(3) 0.003(3) -0.006(3)
C253 0.046(4) 0.056(4) 0.055(4) 0.003(3) 0.021(3) 0.001(3)
C260 0.034(3) 0.021(3) 0.036(3) -0.008(3) 0.000(2) -0.004(2)
C261 0.041(4) 0.040(5) 0.051(4) -0.010(3) 0.007(4) -0.004(3)
C262 0.041(3) 0.030(3) 0.049(4) -0.005(3) -0.007(3) -0.010(3)
C263 0.052(5) 0.025(4) 0.050(5) 0.004(3) -0.003(4) -0.005(3)
C1S 0.033(3) 0.050(4) 0.044(3) -0.009(3) 0.000(3) -0.001(3)
Cl1 0.0415(9) 0.152(2) 0.0429(9) -0.0118(11) 0.0021(8) -0.0009(11)
Cl2 0.0511(11) 0.0790(14) 0.122(2) 0.0570(13) -0.0179(12) -0.0074(10)
C2S 0.029(3) 0.041(4) 0.060(4) -0.020(3) -0.008(3) -0.004(3)
Cl3 0.0503(10) 0.111(2) 0.0659(11) -0.0025(11) 0.0126(9) 0.0032(11)
Cl4 0.0588(11) 0.0556(11) 0.0975(14) 0.0319(11) -0.0107(11) 0.0046(10)

loop_
_atom_site_label
_atom_site_type_symbol
_atom_site_fract_x
_atom_site_fract_y
_atom_site_fract_z
_atom_site_U_iso_or_equiv
_atom_site_thermal_displace_type
_atom_site_occupancy
_atom_site_calc_flag
_atom_site_refinement_flags
P1 P 0.16767(7) 0.59359(10) 0.09691(4) 0.0242(3) Uani 1 d .
O1 O 0.1494(2) 0.7041(3) 0.12804(11) 0.0251(8) Uani 1 d .
O2 O 0.0943(2) 0.5263(3) 0.11730(11) 0.0257(8) Uani 1 d .
O3 O 0.1196(2) 0.6491(3) 0.05613(11) 0.0270(8) Uani 1 d .
O4 O 0.2495(2) 0.6561(2) 0.08159(11) 0.0269(8) Uani 1 d .
O5 O 0.1937(2) 0.4811(3) 0.07016(11) 0.0254(8) Uani 1 d .
N1 N 0.2248(2) 0.5413(3) 0.14794(13) 0.0220(9) Uani 1 d .
C1 C 0.1837(3) 0.7089(5) 0.1679(2) 0.0259(13) Uani 1 d .
C2 C 0.1792(3) 0.7918(5) 0.1965(2) 0.0310(13) Uani 1 d .
H2 H 0.1509(3) 0.8540(5) 0.1894(2) 0.037 Uiso 1 calc R
C3 C 0.2177(3) 0.7832(6) 0.2370(2) 0.0368(14) Uani 1 d .
H3 H 0.2146(3) 0.8409(6) 0.2572(2) 0.044 Uiso 1 calc R
C4 C 0.2594(3) 0.6952(5) 0.2487(2) 0.0384(15) Uani 1 d .
H4 H 0.2850(3) 0.6934(5) 0.2763(2) 0.046 Uiso 1 calc R
C5 C 0.2645(3) 0.6067(4) 0.2198(2) 0.0284(12) Uani 1 d .
C6 C 0.3017(3) 0.5090(5) 0.2268(2) 0.0360(14) Uani 1 d .
H6 H 0.3287(3) 0.4965(5) 0.2534(2) 0.043 Uiso 1 calc R
C7 C 0.2989(3) 0.4312(4) 0.1948(2) 0.0343(13) Uani 1 d .
H7 H 0.3236(3) 0.3648(4) 0.1995(2) 0.041 Uiso 1 calc R
C8 C 0.2601(3) 0.4497(4) 0.1559(2) 0.0264(13) Uani 1 d .
H8 H 0.2587(3) 0.3953(4) 0.1342(2) 0.032 Uiso 1 calc R
C9 C 0.2260(3) 0.6180(4) 0.1796(2) 0.0224(12) Uani 1 d .
C21 C 0.0221(3) 0.5703(4) 0.1233(2) 0.0263(12) Uani 1 d .
C22 C -0.0018(3) 0.5945(4) 0.1655(2) 0.0282(13) Uani 1 d .
H22 H 0.0325(3) 0.5865(4) 0.1895(2) 0.034 Uiso 1 calc R
C23 C -0.0755(3) 0.6305(4) 0.1727(2) 0.0319(13) Uani 1 d .
H23 H -0.0921(3) 0.6472(4) 0.2016(2) 0.038 Uiso 1 calc R
C24 C -0.1249(3) 0.6420(4) 0.1377(2) 0.0372(14) Uani 1 d .
H24 H -0.1758(3) 0.6661(4) 0.1425(2) 0.045 Uiso 1 calc R
C25 C -0.1006(3) 0.6187(4) 0.0955(2) 0.0314(12) Uani 1 d .
H25 H -0.1351(3) 0.6275(4) 0.0717(2) 0.038 Uiso 1 calc R
C26 C -0.0265(3) 0.5825(4) 0.0874(2) 0.0256(12) Uani 1 d .
C31 C 0.0724(3) 0.5922(4) 0.0281(2) 0.0269(13) Uani 1 d .
C32 C 0.0948(3) 0.5778(4) -0.0150(2) 0.0347(13) Uani 1 d .
H32 H 0.1440(3) 0.6013(4) -0.0242(2) 0.042 Uiso 1 calc R
C33 C 0.0466(3) 0.5297(5) -0.0446(2) 0.043(2) Uani 1 d .
H33 H 0.0623(3) 0.5206(5) -0.0742(2) 0.052 Uiso 1 calc R
C34 C -0.0250(3) 0.4944(5) -0.0314(2) 0.045(2) Uani 1 d .
H34 H -0.0582(3) 0.4606(5) -0.0519(2) 0.054 Uiso 1 calc R
C35 C -0.0475(3) 0.5086(5) 0.0114(2) 0.0375(14) Uani 1 d .
H35 H -0.0963(3) 0.4833(5) 0.0204(2) 0.045 Uiso 1 calc R
C36 C -0.0001(3) 0.5596(4) 0.0422(2) 0.0290(12) Uani 1 d .
C41 C 0.2885(3) 0.5987(4) 0.0507(2) 0.0227(11) Uani 1 d .
C42 C 0.3509(3) 0.6347(4) 0.02788(14) 0.0236(12) Uani 1 d .
H42 H 0.3703(3) 0.7045(4) 0.03247(14) 0.028 Uiso 1 calc R
C43 C 0.3856(3) 0.5658(4) -0.0024(2) 0.0256(12) Uani 1 d .
C44 C 0.3565(3) 0.4639(4) -0.0074(2) 0.0246(11) Uani 1 d .
H44 H 0.3816(3) 0.4173(4) -0.0273(2) 0.030 Uiso 1 calc R
C45 C 0.2913(3) 0.4251(4) 0.0153(2) 0.0228(11) Uani 1 d .
C46 C 0.2574(3) 0.4976(4) 0.0441(2) 0.0233(11) Uani 1 d .
C50 C 0.4547(3) 0.6073(4) -0.0280(2) 0.0301(13) Uani 1 d .
C51 C 0.5184(3) 0.6401(5) 0.0035(2) 0.0422(15) Uani 1 d .
H51A H 0.5617(9) 0.6686(28) -0.0133(2) 0.063 Uiso 1 calc R
H51B H 0.5352(15) 0.5780(8) 0.0204(9) 0.063 Uiso 1 calc R
H51C H 0.4992(7) 0.6949(21) 0.0237(8) 0.063 Uiso 1 calc R
C52 C 0.4306(4) 0.7061(5) -0.0549(2) 0.0417(14) Uani 1 d .
H52A H 0.4744(7) 0.7318(19) -0.0720(10) 0.063 Uiso 1 calc R
H52B H 0.4133(21) 0.7623(12) -0.0348(2) 0.063 Uiso 1 calc R
H52C H 0.3888(15) 0.6868(9) -0.0748(9) 0.063 Uiso 1 calc R
C53 C 0.4869(3) 0.5238(5) -0.0598(2) 0.043(2) Uani 1 d .
H53A H 0.5286(15) 0.5552(10) -0.0770(9) 0.064 Uiso 1 calc R
H53B H 0.4462(7) 0.4999(23) -0.0797(9) 0.064 Uiso 1 calc R
H53C H 0.5064(20) 0.4628(15) -0.0431(2) 0.064 Uiso 1 calc R
C60 C 0.2608(3) 0.3113(4) 0.0094(2) 0.0302(13) Uani 1 d .
C61 C 0.3100(5) 0.2473(4) -0.0239(3) 0.048(2) Uani 1 d .
H61A H 0.2898(14) 0.1747(10) -0.0264(9) 0.072 Uiso 1 calc R
H61B H 0.3631(7) 0.2446(25) -0.0136(7) 0.072 Uiso 1 calc R
H61C H 0.3080(18) 0.2821(17) -0.0527(4) 0.072 Uiso 1 calc R
C62 C 0.1776(3) 0.3136(5) -0.0074(2) 0.043(2) Uani 1 d .
H62A H 0.1577(8) 0.2408(5) -0.0090(12) 0.064 Uiso 1 calc R
H62B H 0.1762(4) 0.3461(28) -0.0367(6) 0.064 Uiso 1 calc R
H62C H 0.1460(6) 0.3556(26) 0.0128(7) 0.064 Uiso 1 calc R
C63 C 0.2628(5) 0.2537(4) 0.0537(2) 0.042(2) Uani 1 d .
H63A H 0.2518(21) 0.1779(7) 0.0493(3) 0.063 Uiso 1 calc R
H63B H 0.2243(15) 0.2846(19) 0.0734(5) 0.063 Uiso 1 calc R
H63C H 0.3137(8) 0.2616(24) 0.0669(6) 0.063 Uiso 1 calc R
P2 P 0.58644(7) 0.40552(10) 0.24000(4) 0.0234(3) Uani 1 d .
O6 O 0.6039(2) 0.2940(3) 0.20933(11) 0.0247(8) Uani 1 d .
O7 O 0.6587(2) 0.4735(3) 0.21771(11) 0.0237(8) Uani 1 d .
O8 O 0.6377(2) 0.3529(3) 0.28039(11) 0.0248(8) Uani 1 d .
O9 O 0.5049(2) 0.3427(2) 0.25720(11) 0.0247(8) Uani 1 d .
O10 O 0.5605(2) 0.5186(2) 0.26658(11) 0.0243(8) Uani 1 d .
N201 N 0.5264(2) 0.4550(3) 0.18941(13) 0.0252(10) Uani 1 d .
C201 C 0.5692(3) 0.2890(5) 0.1698(2) 0.0223(12) Uani 1 d .
C202 C 0.5746(3) 0.2065(5) 0.1412(2) 0.0295(13) Uani 1 d .
H202 H 0.6046(3) 0.1456(5) 0.1480(2) 0.035 Uiso 1 calc R
C203 C 0.5339(3) 0.2134(5) 0.1004(2) 0.0359(14) Uani 1 d .
H203 H 0.5366(3) 0.1553(5) 0.0805(2) 0.043 Uiso 1 calc R
C204 C 0.4914(3) 0.3002(5) 0.0891(2) 0.0338(14) Uani 1 d .
H204 H 0.4655(3) 0.3020(5) 0.0616(2) 0.041 Uiso 1 calc R
C205 C 0.4859(3) 0.3879(4) 0.1184(2) 0.0289(12) Uani 1 d .
C206 C 0.4471(3) 0.4844(4) 0.1113(2) 0.0325(13) Uani 1 d .
H206 H 0.4188(3) 0.4956(4) 0.0851(2) 0.039 Uiso 1 calc R
C207 C 0.4508(3) 0.5619(5) 0.1428(2) 0.0357(14) Uani 1 d .
H207 H 0.4257(3) 0.6280(5) 0.1378(2) 0.043 Uiso 1 calc R
C208 C 0.4906(3) 0.5460(5) 0.1821(2) 0.0322(14) Uani 1 d .
H208 H 0.4920(3) 0.6009(5) 0.2036(2) 0.039 Uiso 1 calc R
C209 C 0.5251(3) 0.3779(4) 0.15845(15) 0.0225(12) Uani 1 d .
C221 C 0.7310(3) 0.4285(4) 0.2109(2) 0.0232(12) Uani 1 d .
C222 C 0.7531(3) 0.4038(4) 0.1684(2) 0.0302(13) Uani 1 d .
H222 H 0.7179(3) 0.4110(4) 0.1448(2) 0.036 Uiso 1 calc R
C223 C 0.8270(3) 0.3686(4) 0.1605(2) 0.0377(14) Uani 1 d .
H223 H 0.8424(3) 0.3511(4) 0.1314(2) 0.045 Uiso 1 calc R
C224 C 0.8785(3) 0.3586(4) 0.1949(2) 0.0366(14) Uani 1 d .
H224 H 0.9292(3) 0.3347(4) 0.1895(2) 0.044 Uiso 1 calc R
C225 C 0.8557(3) 0.3836(4) 0.2368(2) 0.0339(13) Uani 1 d .
H225 H 0.8912(3) 0.3763(4) 0.2603(2) 0.041 Uiso 1 calc R
C226 C 0.7814(3) 0.4194(4) 0.2458(2) 0.0231(12) Uani 1 d .
C231 C 0.6860(3) 0.4126(4) 0.3066(2) 0.0255(12) Uani 1 d .
C232 C 0.6637(3) 0.4311(4) 0.3497(2) 0.0312(13) Uani 1 d .
H232 H 0.6147(3) 0.4085(4) 0.3596(2) 0.037 Uiso 1 calc R
C233 C 0.7134(3) 0.4826(5) 0.3783(2) 0.0377(14) Uani 1 d .
H233 H 0.6992(3) 0.4943(5) 0.4080(2) 0.045 Uiso 1 calc R
C234 C 0.7840(3) 0.5169(5) 0.3630(2) 0.0396(15) Uani 1 d .
H234 H 0.8176(3) 0.5536(5) 0.3823(2) 0.048 Uiso 1 calc R
C235 C 0.8062(3) 0.4984(4) 0.3202(2) 0.0345(13) Uani 1 d .
H235 H 0.8549(3) 0.5224(4) 0.3102(2) 0.041 Uiso 1 calc R
C236 C 0.7574(3) 0.4446(4) 0.2913(2) 0.0254(12) Uani 1 d .
C241 C 0.4672(3) 0.4015(4) 0.2882(2) 0.0227(11) Uani 1 d .
C242 C 0.4055(3) 0.3662(4) 0.3119(2) 0.0269(12) Uani 1 d .
H242 H 0.3874(3) 0.2953(4) 0.3085(2) 0.032 Uiso 1 calc R
C243 C 0.3700(3) 0.4351(4) 0.3410(2) 0.0249(11) Uani 1 d .
C244 C 0.3999(3) 0.5381(4) 0.3443(2) 0.0270(12) Uani 1 d .
H244 H 0.3752(3) 0.5860(4) 0.3639(2) 0.032 Uiso 1 calc R
C245 C 0.4634(3) 0.5763(4) 0.3211(2) 0.0265(12) Uani 1 d .
C246 C 0.4959(3) 0.5029(4) 0.2928(2) 0.0216(11) Uani 1 d .
C250 C 0.3014(3) 0.3961(4) 0.3675(2) 0.0308(13) Uani 1 d .
C251 C 0.2386(3) 0.3586(5) 0.3353(2) 0.049(2) Uani 1 d .
H25A H 0.1938(9) 0.3347(30) 0.3520(2) 0.073 Uiso 1 calc R
H25B H 0.2582(8) 0.2995(22) 0.3175(9) 0.073 Uiso 1 calc R
H25C H 0.2240(17) 0.4177(10) 0.3160(9) 0.073 Uiso 1 calc R
C252 C 0.3238(3) 0.3008(5) 0.3964(2) 0.0437(15) Uani 1 d .
H25D H 0.2796(7) 0.2787(20) 0.4140(9) 0.066 Uiso 1 calc R
H25E H 0.3659(15) 0.3213(10) 0.4159(9) 0.066 Uiso 1 calc R
H25F H 0.3402(21) 0.2415(11) 0.3776(2) 0.066 Uiso 1 calc R
C253 C 0.2679(4) 0.4834(5) 0.3970(2) 0.052(2) Uani 1 d .
H25G H 0.2259(16) 0.4538(10) 0.4145(10) 0.079 Uiso 1 calc R
H25H H 0.2486(22) 0.5417(16) 0.3788(2) 0.079 Uiso 1 calc R
H25I H 0.3079(7) 0.5103(24) 0.4167(10) 0.079 Uiso 1 calc R
C260 C 0.4926(3) 0.6916(4) 0.3257(2) 0.0304(13) Uani 1 d .
C261 C 0.4456(5) 0.7566(5) 0.3579(3) 0.044(2) Uani 1 d .
H26A H 0.4484(18) 0.7240(17) 0.3871(4) 0.066 Uiso 1 calc R
H26B H 0.3921(6) 0.7585(26) 0.3481(7) 0.066 Uiso 1 calc R
H26C H 0.4658(14) 0.8293(9) 0.3592(10) 0.066 Uiso 1 calc R
C262 C 0.5759(3) 0.6917(5) 0.3415(2) 0.0399(15) Uani 1 d .
H26D H 0.5785(4) 0.6617(26) 0.3712(5) 0.060 Uiso 1 calc R
H26E H 0.5953(7) 0.7649(6) 0.3418(11) 0.060 Uiso 1 calc R
H26F H 0.6071(5) 0.6485(24) 0.3215(7) 0.060 Uiso 1 calc R
C263 C 0.4875(5) 0.7458(4) 0.2807(2) 0.042(2) Uani 1 d .
H26G H 0.5001(21) 0.8215(7) 0.2838(3) 0.064 Uiso 1 calc R
H26H H 0.4353(7) 0.7385(25) 0.2692(6) 0.064 Uiso 1 calc R
H26I H 0.5237(16) 0.7121(19) 0.2604(4) 0.064 Uiso 1 calc R
C1S C 0.6901(3) 0.6093(5) 0.0612(2) 0.0423(15) Uani 1 d .
H1S1 H 0.6534(3) 0.6692(5) 0.0592(2) 0.051 Uiso 1 calc R
H1S2 H 0.7279(3) 0.6264(5) 0.0844(2) 0.051 Uiso 1 calc R
Cl1 Cl 0.73696(10) 0.5944(2) 0.01119(6) 0.0789(7) Uani 1 d .
Cl2 Cl 0.64099(11) 0.4925(2) 0.07523(8) 0.0842(7) Uani 1 d .
C2S C 0.0627(3) 0.3842(5) 0.2837(2) 0.043(2) Uani 1 d .
H2S1 H 0.0252(3) 0.3594(5) 0.2615(2) 0.052 Uiso 1 calc R
H2S2 H 0.1028(3) 0.3290(5) 0.2867(2) 0.052 Uiso 1 calc R
Cl3 Cl 0.01634(10) 0.4018(2) 0.33432(6) 0.0758(6) Uani 1 d .
Cl4 Cl 0.10444(11) 0.5038(2) 0.26594(7) 0.0706(5) Uani 1 d .

loop_
_atom_type_symbol
_atom_type_description
_atom_type_scat_dispersion_real
_atom_type_scat_dispersion_imag
_atom_type_scat_source
C C .0033 .0016 'International Tables Vol C Tables 4.2.6.8 and 6.1.1.4'
H H .0000 .0000 'International Tables Vol C Tables 4.2.6.8 and 6.1.1.4'
N N .0061 .0033 'International Tables Vol C Tables 4.2.6.8 and 6.1.1.4'
O O .0106 .0060 'International Tables Vol C Tables 4.2.6.8 and 6.1.1.4'
P P .1023 .0942 'International Tables Vol C Tables 4.2.6.8 and 6.1.1.4'
Cl Cl .1484 .1585 'International Tables Vol C Tables 4.2.6.8 and 6.1.1.4'

loop_
_geom_angle_atom_site_label_1
_geom_angle_atom_site_label_2
_geom_angle_atom_site_label_3
_geom_angle
_geom_angle_publ_flag
O3 P1 O2 95.9(2) y
O3 P1 O5 97.3(2) y
O2 P1 O5 87.8(2) y
O3 P1 O4 91.5(2) y
O2 P1 O4 172.6(2) y
O5 P1 O4 91.6(2) y
O3 P1 O1 88.8(2) y
O2 P1 O1 93.6(2) y
O5 P1 O1 173.6(2) y
O4 P1 O1 86.2(2) y
O3 P1 N1 174.5(2) y
O2 P1 N1 85.8(2) y
O5 P1 N1 88.0(2) y
O4 P1 N1 86.8(2) y
O1 P1 N1 85.9(2) y
C1 O1 P1 116.7(3) ?
C21 O2 P1 123.3(3) ?
C31 O3 P1 123.3(3) ?
C41 O4 P1 111.4(3) ?
C46 O5 P1 111.5(3) ?
C8 N1 C9 118.5(4) ?
C8 N1 P1 132.2(4) ?
C9 N1 P1 109.3(3) ?
O1 C1 C2 125.6(5) ?
O1 C1 C9 115.0(5) ?
C2 C1 C9 119.4(5) ?
C1 C2 C3 118.3(6) ?
C4 C3 C2 122.8(6) ?
C3 C4 C5 120.2(6) ?
C9 C5 C6 116.2(5) ?
C9 C5 C4 115.6(5) ?
C6 C5 C4 128.2(5) ?
C7 C6 C5 119.7(5) ?
C6 C7 C8 120.1(5) ?
N1 C8 C7 121.9(5) ?
N1 C9 C5 123.5(5) ?
N1 C9 C1 112.8(4) ?
C5 C9 C1 123.6(5) ?
C22 C21 O2 118.9(4) ?
C22 C21 C26 121.3(5) ?
O2 C21 C26 119.6(4) ?
C23 C22 C21 120.0(5) ?
C24 C23 C22 119.7(5) ?
C23 C24 C25 120.2(5) ?
C24 C25 C26 121.3(5) ?
C21 C26 C25 117.5(5) ?
C21 C26 C36 121.3(4) ?
C25 C26 C36 121.2(5) ?
C32 C31 O3 118.9(5) ?
C32 C31 C36 120.8(5) ?
O3 C31 C36 120.0(4) ?
C33 C32 C31 120.3(5) ?
C32 C33 C34 120.4(5) ?
C35 C34 C33 119.4(6) ?
C34 C35 C36 121.6(5) ?
C31 C36 C35 117.4(5) ?
C31 C36 C26 120.8(5) ?
C35 C36 C26 121.7(5) ?
O4 C41 C42 124.8(4) ?
O4 C41 C46 112.6(4) ?
C42 C41 C46 122.6(4) ?
C41 C42 C43 118.2(5) ?
C44 C43 C42 119.0(5) ?
C44 C43 C50 123.3(5) ?
C42 C43 C50 117.8(4) ?
C43 C44 C45 124.0(5) ?
C46 C45 C44 115.0(4) ?
C46 C45 C60 122.2(4) ?
C44 C45 C60 122.8(4) ?
O5 C46 C41 111.6(4) ?
O5 C46 C45 127.2(4) ?
C41 C46 C45 121.2(4) ?
C51 C50 C43 110.4(4) ?
C51 C50 C53 108.4(5) ?
C43 C50 C53 112.2(4) ?
C51 C50 C52 108.4(5) ?
C43 C50 C52 109.1(4) ?
C53 C50 C52 108.3(4) ?
C63 C60 C45 109.2(4) ?
C63 C60 C62 108.9(5) ?
C45 C60 C62 110.4(4) ?
C63 C60 C61 108.5(5) ?
C45 C60 C61 111.5(4) ?
C62 C60 C61 108.3(5) ?
O8 P2 O7 95.5(2) y
O8 P2 O10 97.1(2) y
O7 P2 O10 88.1(2) y
O8 P2 O6 89.0(2) y
O7 P2 O6 93.6(2) y
O10 P2 O6 173.5(2) y
O8 P2 O9 92.2(2) y
O7 P2 O9 172.2(2) y
O10 P2 O9 91.0(2) y
O6 P2 O9 86.4(2) y
O8 P2 N201 174.7(2) y
O7 P2 N201 85.6(2) y
O10 P2 N201 88.1(2) y
O6 P2 N201 85.8(2) y
O9 P2 N201 86.6(2) y
C201 O6 P2 116.4(3) ?
C221 O7 P2 122.5(3) ?
C231 O8 P2 122.8(3) ?
C241 O9 P2 111.3(3) ?
C246 O10 P2 111.7(3) ?
C208 N201 C209 119.6(4) ?
C208 N201 P2 131.2(4) ?
C209 N201 P2 109.2(3) ?
O6 C201 C202 125.3(5) ?
O6 C201 C209 115.4(5) ?
C202 C201 C209 119.3(5) ?
C201 C202 C203 118.3(5) ?
C204 C203 C202 122.5(6) ?
C203 C204 C205 119.9(5) ?
C209 C205 C206 116.4(5) ?
C209 C205 C204 116.3(5) ?
C206 C205 C204 127.3(5) ?
C207 C206 C205 119.0(5) ?
C206 C207 C208 121.4(5) ?
N201 C208 C207 120.2(5) ?
N201 C209 C201 113.0(4) ?
N201 C209 C205 123.3(4) ?
C201 C209 C205 123.6(5) ?
C222 C221 C226 121.5(5) ?
C222 C221 O7 118.8(5) ?
C226 C221 O7 119.4(4) ?
C221 C222 C223 119.6(5) ?
C222 C223 C224 120.1(5) ?
C225 C224 C223 119.5(5) ?
C224 C225 C226 121.6(5) ?
C221 C226 C225 117.6(5) ?
C221 C226 C236 121.5(4) ?
C225 C226 C236 120.9(5) ?
O8 C231 C232 117.7(4) ?
O8 C231 C236 120.8(4) ?
C232 C231 C236 121.2(5) ?
C233 C232 C231 119.6(5) ?
C234 C233 C232 119.4(5) ?
C235 C234 C233 121.0(5) ?
C234 C235 C236 120.2(5) ?
C231 C236 C235 118.5(5) ?
C231 C236 C226 120.2(4) ?
C235 C236 C226 121.2(4) ?
O9 C241 C242 124.6(4) ?
O9 C241 C246 113.2(4) ?
C242 C241 C246 122.2(5) ?
C241 C242 C243 119.1(5) ?
C242 C243 C244 117.2(4) ?
C242 C243 C250 119.2(4) ?
C244 C243 C250 123.6(4) ?
C245 C244 C243 125.3(5) ?
C246 C245 C244 114.3(5) ?
C246 C245 C260 123.1(4) ?
C244 C245 C260 122.6(4) ?
C241 C246 C245 122.0(4) ?
C241 C246 O10 111.5(4) ?
C245 C246 O10 126.5(4) ?
C243 C250 C253 112.3(5) ?
C243 C250 C252 110.7(4) ?
C253 C250 C252 108.6(5) ?
C243 C250 C251 108.8(4) ?
C253 C250 C251 108.6(5) ?
C252 C250 C251 107.8(5) ?
C261 C260 C262 108.2(5) ?
C261 C260 C263 107.8(5) ?
C262 C260 C263 109.6(5) ?
C261 C260 C245 112.6(5) ?
C262 C260 C245 110.2(4) ?
C263 C260 C245 108.5(4) ?
Cl1 C1S Cl2 110.7(3) ?
Cl3 C2S Cl4 110.8(3) ?

loop_
_geom_bond_atom_site_label_1
_geom_bond_atom_site_label_2
_geom_bond_distance
_geom_bond_publ_flag
P1 O3 1.652(4) y
P1 O2 1.655(3) y
P1 O5 1.692(3) y
P1 O4 1.696(3) y
P1 O1 1.710(4) y
P1 N1 1.959(4) y
O1 C1 1.354(6) ?
O2 C21 1.387(6) ?
O3 C31 1.385(6) ?
O4 C41 1.368(6) ?
O5 C46 1.381(6) ?
N1 C8 1.327(6) ?
N1 C9 1.362(6) ?
C1 C2 1.360(8) ?
C1 C9 1.405(8) ?
C2 C3 1.408(8) ?
C3 C4 1.371(9) ?
C4 C5 1.421(8) ?
C5 C9 1.404(7) ?
C5 C6 1.405(8) ?
C6 C7 1.380(8) ?
C7 C8 1.383(8) ?
C21 C22 1.384(7) ?
C21 C26 1.392(7) ?
C22 C23 1.382(7) ?
C23 C24 1.378(7) ?
C24 C25 1.382(7) ?
C25 C26 1.394(7) ?
C26 C36 1.477(7) ?
C31 C32 1.379(7) ?
C31 C36 1.399(7) ?
C32 C33 1.373(8) ?
C33 C34 1.385(8) ?
C34 C35 1.373(8) ?
C35 C36 1.405(7) ?
C41 C42 1.369(7) ?
C41 C46 1.395(7) ?
C42 C43 1.401(7) ?
C43 C44 1.385(7) ?
C43 C50 1.528(7) ?
C44 C45 1.418(7) ?
C45 C46 1.396(7) ?
C45 C60 1.536(7) ?
C50 C51 1.524(7) ?
C50 C53 1.535(7) ?
C50 C52 1.544(8) ?
C60 C63 1.529(8) ?
C60 C62 1.540(8) ?
C60 C61 1.553(8) ?
P2 O8 1.658(3) y
P2 O7 1.668(3) y
P2 O10 1.696(3) y
P2 O6 1.710(4) y
P2 O9 1.710(3) y
P2 N201 1.963(4) y
O6 C201 1.350(6) ?
O7 C221 1.399(6) ?
O8 C231 1.381(6) ?
O9 C241 1.367(6) ?
O10 C246 1.396(6) ?
N201 C208 1.322(7) ?
N201 C209 1.351(6) ?
C201 C202 1.356(8) ?
C201 C209 1.399(7) ?
C202 C203 1.432(8) ?
C203 C204 1.362(9) ?
C204 C205 1.420(7) ?
C205 C209 1.404(7) ?
C205 C206 1.405(7) ?
C206 C207 1.366(7) ?
C207 C208 1.397(8) ?
C221 C222 1.383(7) ?
C221 C226 1.385(7) ?
C222 C223 1.385(8) ?
C223 C224 1.385(8) ?
C224 C225 1.373(7) ?
C225 C226 1.401(7) ?
C226 C236 1.479(7) ?
C231 C232 1.389(7) ?
C231 C236 1.390(7) ?
C232 C233 1.389(8) ?
C233 C234 1.386(8) ?
C234 C235 1.380(7) ?
C235 C236 1.398(7) ?
C241 C242 1.370(7) ?
C241 C246 1.377(7) ?
C242 C243 1.385(7) ?
C243 C244 1.399(7) ?
C243 C250 1.524(7) ?
C244 C245 1.398(7) ?
C245 C246 1.384(7) ?
C245 C260 1.541(7) ?
C250 C253 1.534(8) ?
C250 C252 1.535(8) ?
C250 C251 1.543(7) ?
C260 C261 1.517(8) ?
C260 C262 1.530(7) ?
C260 C263 1.532(8) ?
C1S Cl1 1.738(6) ?
C1S Cl2 1.752(6) ?
C2S Cl3 1.754(6) ?
C2S Cl4 1.755(6) ?
